data_4033682
loop_
_publ_author_name
'Qian, Jing'
'Lin, Zhenwei'
'Wang, Zaibin'
'Peng, Zhixing'
'Wu, Li'
'Lu, Ping'
'Wang, Yanguang'

_publ_section_title
;
 Copper-Carbene-Triggered Electrophilic Cyclization of
 o-Hydroxyarylenaminones with 3-Diazoindolin-2-imines: Synthesis of
 3-Indolyl-4 H-chromen-4-ones and Pyrido[2,3- b:6,5- b']diindoles.
;
_journal_issue 10
_journal_name_full 'The Journal of organic chemistry'
_journal_page_first 6395
_journal_page_last 6404
_journal_paper_doi 10.1021/acs.joc.9b00755
_journal_volume 84
_journal_year 2019
_chemical_formula_moiety 'C26 H22 N2 O4 S'
_chemical_formula_sum 'C26 H22 N2 O4 S'
_chemical_formula_weight 458.51
_space_group_crystal_system monoclinic
_space_group_IT_number 14
_space_group_name_Hall '-P 2yn'
_space_group_name_H-M_alt 'P 1 21/n 1'
_atom_sites_solution_hydrogens mixed
_atom_sites_solution_primary dual
_audit_creation_date 2018-03-13
_audit_creation_method
;
Olex2 1.2
(compiled 2017.03.28 svn.r3405 for OlexSys, GUI svn.r5381)
;
_cell_angle_alpha 90
_cell_angle_beta 90.882(5)
_cell_angle_gamma 90
_cell_formula_units_Z 4
_cell_length_a 6.9110(4)
_cell_length_b 14.8847(9)
_cell_length_c 21.0989(12)
_cell_measurement_reflns_used 2357
_cell_measurement_temperature 149.6
_cell_measurement_theta_max 29.4048
_cell_measurement_theta_min 3.2438
_cell_volume 2170.1(2)
_computing_cell_refinement
;
CrysAlisPro, Agilent Technologies,
Version 1.171.35.11 (release 16-05-2011 CrysAlis171 .NET)
(compiled May 16 2011,17:55:39)
;
_computing_data_collection
;
CrysAlisPro, Agilent Technologies,
Version 1.171.35.11 (release 16-05-2011 CrysAlis171 .NET)
(compiled May 16 2011,17:55:39)
;
_computing_data_reduction
;
CrysAlisPro, Agilent Technologies,
Version 1.171.35.11 (release 16-05-2011 CrysAlis171 .NET)
(compiled May 16 2011,17:55:39)
;
_computing_molecular_graphics 'Olex2 (Dolomanov et al., 2009)'
_computing_publication_material 'Olex2 (Dolomanov et al., 2009)'
_computing_structure_refinement 'ShelXL (Sheldrick, 2015)'
_computing_structure_solution 'ShelXT (Sheldrick, 2015)'
_diffrn_ambient_temperature 149.6
_diffrn_detector_area_resol_mean 10.3592
_diffrn_measured_fraction_theta_full 0.997
_diffrn_measured_fraction_theta_max 0.997
_diffrn_measurement_details
;
#__ type_ start__ end____ width___ exp.time_
  1 omega  -74.00   15.00   1.0000    2.0000
omega____ theta____ kappa____ phi______ frames
    -      -11.4683  -38.0000 -120.0000 89

#__ type_ start__ end____ width___ exp.time_
  2 omega  -34.00   59.00   1.0000    2.0000
omega____ theta____ kappa____ phi______ frames
    -      -11.4683   38.0000   60.0000 93
;
_diffrn_measurement_device_type 'Xcalibur, Atlas, Gemini ultra'
_diffrn_measurement_method '\w scans'
_diffrn_orient_matrix_UB_11 0.0091162000
_diffrn_orient_matrix_UB_12 -0.0331040000
_diffrn_orient_matrix_UB_13 -0.0239050000
_diffrn_orient_matrix_UB_21 -0.0279451000
_diffrn_orient_matrix_UB_22 0.0319921000
_diffrn_orient_matrix_UB_23 -0.0233618000
_diffrn_orient_matrix_UB_31 0.0983377000
_diffrn_orient_matrix_UB_32 0.0122015000
_diffrn_orient_matrix_UB_33 -0.0038372000
_diffrn_radiation_monochromator graphite
_diffrn_radiation_type MoK\a
_diffrn_radiation_wavelength 0.71073
_diffrn_reflns_av_R_equivalents 0.0368
_diffrn_reflns_av_unetI/netI 0.0497
_diffrn_reflns_Laue_measured_fraction_full 0.997
_diffrn_reflns_Laue_measured_fraction_max 0.997
_diffrn_reflns_limit_h_max 7
_diffrn_reflns_limit_h_min -8
_diffrn_reflns_limit_k_max 17
_diffrn_reflns_limit_k_min -14
_diffrn_reflns_limit_l_max 15
_diffrn_reflns_limit_l_min -25
_diffrn_reflns_number 8722
_diffrn_reflns_point_group_measured_fraction_full 0.997
_diffrn_reflns_point_group_measured_fraction_max 0.997
_diffrn_reflns_theta_full 25.242
_diffrn_reflns_theta_max 25.347
_diffrn_reflns_theta_min 3.250
_diffrn_source 'Enhance (Mo) X-ray Source'
_exptl_absorpt_coefficient_mu 0.187
_exptl_absorpt_correction_T_max 1.00000
_exptl_absorpt_correction_T_min 0.95639
_exptl_absorpt_correction_type multi-scan
_exptl_absorpt_process_details
;
CrysAlisPro, Agilent Technologies,
Version 1.171.35.11 (release 16-05-2011 CrysAlis171 .NET)
(compiled May 16 2011,17:55:39)
Empirical absorption correction using spherical harmonics,
 implemented in SCALE3 ABSPACK scaling algorithm.
;
_exptl_crystal_colour yellow
_exptl_crystal_colour_primary yellow
_exptl_crystal_density_diffrn 1.403
_exptl_crystal_description block
_exptl_crystal_F_000 960
_exptl_crystal_size_max 0.49
_exptl_crystal_size_mid 0.38
_exptl_crystal_size_min 0.36
_refine_diff_density_max 0.285
_refine_diff_density_min -0.439
_refine_diff_density_rms 0.059
_refine_ls_extinction_method none
_refine_ls_goodness_of_fit_ref 1.050
_refine_ls_hydrogen_treatment mixed
_refine_ls_matrix_type full
_refine_ls_number_parameters 305
_refine_ls_number_reflns 3967
_refine_ls_number_restraints 1
_refine_ls_restrained_S_all 1.050
_refine_ls_R_factor_all 0.0619
_refine_ls_R_factor_gt 0.0443
_refine_ls_shift/su_max 0.002
_refine_ls_shift/su_mean 0.000
_refine_ls_structure_factor_coef Fsqd
_refine_ls_weighting_details 'w=1/[\s^2^(Fo^2^)+(0.0448P)^2^+0.9890P] where P=(Fo^2^+2Fc^2^)/3'
_refine_ls_weighting_scheme calc
_refine_ls_wR_factor_gt 0.1005
_refine_ls_wR_factor_ref 0.1132
_reflns_Friedel_coverage 0.000
_reflns_number_gt 3126
_reflns_number_total 3967
_reflns_threshold_expression 'I > 2\s(I)'
_cod_data_source_file jo9b00755_si_002.cif
_cod_data_source_block 180313_qj3_181_3_cjj
_cod_database_code 4033682
_shelx_shelxl_version_number 2016/6
_chemical_oxdiff_formula 'c h n o S'
_shelx_space_group_comment
;
The symmetry employed for this shelxl refinement is uniquely defined
by the following loop, which should always be used as a source of
symmetry information in preference to the above space-group names.
They are only intended as comments.
;
_shelx_estimated_absorpt_t_max 0.936
_shelx_estimated_absorpt_t_min 0.914
_reflns_odcompleteness_completeness 99.59
_reflns_odcompleteness_iscentric 1
_reflns_odcompleteness_theta 26.32
_olex2_refinement_description
;
1. Fixed Uiso
 At 1.2 times of:
  All C(H) groups
 At 1.5 times of:
  All C(H,H,H) groups
2. Restrained distances
 N2-H2
 0.86 with sigma of 0.02
3.a Aromatic/amide H refined with riding coordinates:
 C1(H1), C2(H2A), C3(H3), C14(H14), C15(H15), C16(H16), C17(H17), C18(H18),
 C20(H20), C21(H21), C23(H23), C24(H24)
3.b Idealised Me refined as rotating group:
 C9(H9A,H9B,H9C), C25(H25A,H25B,H25C), C26(H26A,H26B,H26C)
;
_olex2_submission_special_instructions 'No special instructions were received'

loop_
_space_group_symop_operation_xyz
'x, y, z'
'-x+1/2, y+1/2, -z+1/2'
'-x, -y, -z'
'x-1/2, -y-1/2, z-1/2'

loop_
_atom_site_label
_atom_site_type_symbol
_atom_site_fract_x
_atom_site_fract_y
_atom_site_fract_z
_atom_site_U_iso_or_equiv
_atom_site_adp_type
_atom_site_occupancy
_atom_site_site_symmetry_order
_atom_site_calc_flag
_atom_site_refinement_flags_posn
S2 S 0.65454(8) 0.18957(4) 0.37248(3) 0.02486(17) Uani 1 1 d .
O1 O 0.7129(2) 0.36480(12) 0.50157(7) 0.0335(4) Uani 1 1 d .
O2 O 0.2026(2) 0.30497(10) 0.58653(7) 0.0234(4) Uani 1 1 d .
O3 O 0.8505(2) 0.16156(11) 0.38234(8) 0.0359(4) Uani 1 1 d .
O4 O 0.5574(2) 0.17103(10) 0.31377(7) 0.0303(4) Uani 1 1 d .
N1 N 0.4155(3) 0.37611(12) 0.31866(8) 0.0241(4) Uani 1 1 d .
N2 N 0.6584(3) 0.29898(13) 0.38075(9) 0.0236(4) Uani 1 1 d D
H2 H 0.721(3) 0.3135(16) 0.4140(10) 0.034(7) Uiso 1 1 d D
C1 C 0.0251(3) 0.45199(14) 0.41454(11) 0.0252(5) Uani 1 1 d .
H1 H -0.003770 0.450933 0.457442 0.030 Uiso 1 1 calc R
C2 C -0.0998(3) 0.49055(15) 0.37128(12) 0.0302(5) Uani 1 1 d .
H2A H -0.215964 0.514724 0.384977 0.036 Uiso 1 1 calc R
C3 C -0.0551(3) 0.49407(15) 0.30694(12) 0.0321(6) Uani 1 1 d .
H3 H -0.141649 0.522190 0.279207 0.039 Uiso 1 1 calc R
C4 C 0.1120(3) 0.45763(15) 0.28275(11) 0.0288(5) Uani 1 1 d .
C5 C 0.2384(3) 0.41773(14) 0.32730(10) 0.0236(5) Uani 1 1 d .
C6 C 0.1971(3) 0.41423(14) 0.39246(10) 0.0227(5) Uani 1 1 d .
C7 C 0.3547(3) 0.36788(14) 0.42391(10) 0.0209(5) Uani 1 1 d .
C8 C 0.4811(3) 0.34585(14) 0.37697(10) 0.0222(5) Uani 1 1 d .
C9 C 0.1474(4) 0.46178(19) 0.21260(12) 0.0452(7) Uani 1 1 d .
H9A H 0.260627 0.497263 0.204932 0.068 Uiso 1 1 calc GR
H9B H 0.037655 0.488617 0.191536 0.068 Uiso 1 1 calc GR
H9C H 0.166375 0.402114 0.196579 0.068 Uiso 1 1 calc GR
C10 C 0.3712(3) 0.34680(14) 0.49215(10) 0.0208(5) Uani 1 1 d .
C11 C 0.5559(3) 0.35019(15) 0.52705(10) 0.0239(5) Uani 1 1 d .
C12 C 0.5440(3) 0.33410(14) 0.59532(10) 0.0219(5) Uani 1 1 d .
C13 C 0.3686(3) 0.31254(14) 0.62263(10) 0.0213(5) Uani 1 1 d .
C14 C 0.2116(3) 0.32291(14) 0.52398(10) 0.0227(5) Uani 1 1 d .
H14 H 0.096875 0.318368 0.500603 0.027 Uiso 1 1 calc R
C15 C 0.7081(3) 0.34030(16) 0.63522(11) 0.0279(5) Uani 1 1 d .
H15 H 0.827425 0.354923 0.618225 0.033 Uiso 1 1 calc R
C16 C 0.6936(3) 0.32495(16) 0.69904(11) 0.0317(6) Uani 1 1 d .
H16 H 0.803194 0.328551 0.725058 0.038 Uiso 1 1 calc R
C17 C 0.5150(3) 0.30394(16) 0.72501(11) 0.0319(6) Uani 1 1 d .
H17 H 0.506195 0.294026 0.768390 0.038 Uiso 1 1 calc R
C18 C 0.3517(3) 0.29772(15) 0.68722(11) 0.0288(5) Uani 1 1 d .
H18 H 0.232508 0.283879 0.704586 0.035 Uiso 1 1 calc R
C19 C 0.5133(3) 0.14660(14) 0.43440(10) 0.0230(5) Uani 1 1 d .
C20 C 0.5986(3) 0.13419(16) 0.49383(11) 0.0284(5) Uani 1 1 d .
H20 H 0.731071 0.142476 0.499616 0.034 Uiso 1 1 calc R
C21 C 0.4855(3) 0.10953(16) 0.54407(11) 0.0296(5) Uani 1 1 d .
H21 H 0.542610 0.100853 0.583796 0.036 Uiso 1 1 calc R
C22 C 0.2867(3) 0.09739(15) 0.53626(11) 0.0285(5) Uani 1 1 d .
C23 C 0.2061(3) 0.10855(15) 0.47634(11) 0.0289(5) Uani 1 1 d .
H23 H 0.074059 0.099137 0.470297 0.035 Uiso 1 1 calc R
C24 C 0.3172(3) 0.13342(14) 0.42509(11) 0.0250(5) Uani 1 1 d .
H24 H 0.260648 0.141075 0.385166 0.030 Uiso 1 1 calc R
C25 C 0.1624(4) 0.07469(17) 0.59226(12) 0.0392(6) Uani 1 1 d .
H25A H 0.182387 0.013007 0.603929 0.059 Uiso 1 1 calc GR
H25B H 0.028648 0.083866 0.581099 0.059 Uiso 1 1 calc GR
H25C H 0.197075 0.112755 0.627362 0.059 Uiso 1 1 calc GR
C26 C 0.5280(3) 0.37283(16) 0.26108(10) 0.0305(5) Uani 1 1 d .
H26A H 0.656299 0.351869 0.270981 0.046 Uiso 1 1 calc GR
H26B H 0.534829 0.431852 0.242908 0.046 Uiso 1 1 calc GR
H26C H 0.467175 0.332598 0.231308 0.046 Uiso 1 1 calc GR

loop_
_atom_site_aniso_label
_atom_site_aniso_U_11
_atom_site_aniso_U_22
_atom_site_aniso_U_33
_atom_site_aniso_U_23
_atom_site_aniso_U_13
_atom_site_aniso_U_12
S2 0.0251(3) 0.0314(3) 0.0182(3) 0.0008(2) 0.0022(2) 0.0046(2)
O1 0.0243(8) 0.0567(11) 0.0197(9) -0.0024(8) 0.0037(7) -0.0136(8)
O2 0.0222(8) 0.0289(9) 0.0190(8) 0.0018(6) 0.0030(6) -0.0025(6)
O3 0.0279(9) 0.0476(11) 0.0322(10) 0.0084(8) 0.0073(7) 0.0127(8)
O4 0.0392(9) 0.0341(9) 0.0175(8) -0.0046(7) -0.0002(7) 0.0003(7)
N1 0.0311(10) 0.0270(10) 0.0143(10) 0.0002(7) 0.0009(8) 0.0020(8)
N2 0.0220(10) 0.0319(11) 0.0168(10) -0.0014(8) 0.0001(8) -0.0001(8)
C1 0.0274(12) 0.0209(11) 0.0273(13) -0.0032(9) 0.0019(10) -0.0028(10)
C2 0.0287(12) 0.0231(12) 0.0386(15) -0.0008(10) -0.0015(11) 0.0022(10)
C3 0.0360(13) 0.0239(12) 0.0362(15) 0.0021(10) -0.0112(11) 0.0019(11)
C4 0.0399(13) 0.0215(12) 0.0247(13) -0.0011(9) -0.0071(10) 0.0016(11)
C5 0.0299(12) 0.0211(11) 0.0197(12) -0.0021(9) -0.0018(9) 0.0000(10)
C6 0.0273(11) 0.0197(11) 0.0210(12) -0.0012(9) -0.0008(9) -0.0046(9)
C7 0.0239(11) 0.0226(11) 0.0163(11) -0.0008(9) -0.0005(9) -0.0026(9)
C8 0.0263(11) 0.0229(11) 0.0175(11) 0.0022(9) -0.0002(9) -0.0030(10)
C9 0.0639(18) 0.0473(17) 0.0239(14) -0.0011(12) -0.0114(13) 0.0192(14)
C10 0.0227(11) 0.0229(11) 0.0168(11) -0.0022(9) 0.0001(9) -0.0019(9)
C11 0.0246(11) 0.0285(12) 0.0186(12) -0.0030(9) 0.0013(9) -0.0047(10)
C12 0.0245(11) 0.0231(11) 0.0180(11) -0.0020(9) 0.0009(9) 0.0003(9)
C13 0.0221(11) 0.0215(11) 0.0202(12) -0.0007(9) 0.0007(9) 0.0005(9)
C14 0.0258(11) 0.0256(12) 0.0167(11) 0.0000(9) -0.0021(9) 0.0005(10)
C15 0.0265(12) 0.0357(13) 0.0214(12) -0.0023(10) -0.0004(9) -0.0037(10)
C16 0.0333(13) 0.0379(14) 0.0236(13) -0.0014(10) -0.0066(10) -0.0020(11)
C17 0.0424(14) 0.0390(14) 0.0144(12) 0.0029(10) 0.0012(10) 0.0000(12)
C18 0.0304(12) 0.0340(13) 0.0223(13) 0.0023(10) 0.0078(10) 0.0003(11)
C19 0.0272(11) 0.0238(12) 0.0181(12) 0.0003(9) 0.0012(9) 0.0029(10)
C20 0.0271(12) 0.0343(13) 0.0238(13) 0.0015(10) -0.0017(10) 0.0021(10)
C21 0.0361(13) 0.0328(13) 0.0199(12) 0.0042(10) -0.0037(10) 0.0021(11)
C22 0.0370(13) 0.0233(12) 0.0255(13) -0.0020(10) 0.0057(10) -0.0004(10)
C23 0.0258(11) 0.0273(12) 0.0337(14) -0.0025(10) 0.0023(10) -0.0023(10)
C24 0.0283(12) 0.0258(12) 0.0208(12) -0.0011(9) -0.0040(9) 0.0017(10)
C25 0.0463(15) 0.0379(15) 0.0338(15) 0.0016(11) 0.0106(12) -0.0048(12)
C26 0.0373(13) 0.0378(14) 0.0166(12) 0.0010(10) 0.0050(10) -0.0012(11)

loop_
_atom_type_symbol
_atom_type_description
_atom_type_scat_dispersion_real
_atom_type_scat_dispersion_imag
_atom_type_scat_source
C C 0.0033 0.0016 'International Tables Vol C Tables 4.2.6.8 and 6.1.1.4'
H H 0.0000 0.0000 'International Tables Vol C Tables 4.2.6.8 and 6.1.1.4'
N N 0.0061 0.0033 'International Tables Vol C Tables 4.2.6.8 and 6.1.1.4'
O O 0.0106 0.0060 'International Tables Vol C Tables 4.2.6.8 and 6.1.1.4'
S S 0.1246 0.1234 'International Tables Vol C Tables 4.2.6.8 and 6.1.1.4'

loop_
_geom_angle_atom_site_label_1
_geom_angle_atom_site_label_2
_geom_angle_atom_site_label_3
_geom_angle
O3 S2 N2 105.11(10)
O3 S2 C19 108.70(10)
O4 S2 O3 120.14(10)
O4 S2 N2 106.94(10)
O4 S2 C19 108.34(10)
N2 S2 C19 106.86(10)
C14 O2 C13 118.43(16)
C5 N1 C26 127.58(18)
C8 N1 C5 107.90(17)
C8 N1 C26 124.15(19)
S2 N2 H2 110.4(17)
C8 N2 S2 118.24(15)
C8 N2 H2 110.7(17)
C2 C1 H1 120.8
C2 C1 C6 118.3(2)
C6 C1 H1 120.8
C1 C2 H2A 119.5
C1 C2 C3 121.0(2)
C3 C2 H2A 119.5
C2 C3 H3 118.6
C4 C3 C2 122.9(2)
C4 C3 H3 118.6
C3 C4 C5 115.7(2)
C3 C4 C9 119.8(2)
C5 C4 C9 124.5(2)
N1 C5 C4 129.9(2)
N1 C5 C6 107.72(18)
C4 C5 C6 122.3(2)
C1 C6 C5 119.7(2)
C1 C6 C7 132.6(2)
C5 C6 C7 107.66(18)
C6 C7 C10 126.64(19)
C8 C7 C6 105.50(18)
C8 C7 C10 127.84(19)
N1 C8 N2 119.01(18)
C7 C8 N1 111.20(19)
C7 C8 N2 129.80(19)
C4 C9 H9A 109.5
C4 C9 H9B 109.5
C4 C9 H9C 109.5
H9A C9 H9B 109.5
H9A C9 H9C 109.5
H9B C9 H9C 109.5
C11 C10 C7 122.45(18)
C14 C10 C7 119.38(19)
C14 C10 C11 118.17(19)
O1 C11 C10 123.4(2)
O1 C11 C12 121.28(19)
C12 C11 C10 115.30(18)
C13 C12 C11 120.61(19)
C13 C12 C15 117.9(2)
C15 C12 C11 121.45(19)
O2 C13 C12 121.12(19)
O2 C13 C18 116.74(18)
C18 C13 C12 122.1(2)
O2 C14 H14 116.9
C10 C14 O2 126.2(2)
C10 C14 H14 116.9
C12 C15 H15 119.8
C16 C15 C12 120.5(2)
C16 C15 H15 119.8
C15 C16 H16 119.9
C15 C16 C17 120.1(2)
C17 C16 H16 119.9
C16 C17 H17 119.6
C18 C17 C16 120.7(2)
C18 C17 H17 119.6
C13 C18 H18 120.7
C17 C18 C13 118.6(2)
C17 C18 H18 120.7
C20 C19 S2 119.01(17)
C24 C19 S2 119.98(17)
C24 C19 C20 120.8(2)
C19 C20 H20 120.3
C21 C20 C19 119.5(2)
C21 C20 H20 120.3
C20 C21 H21 119.5
C20 C21 C22 120.9(2)
C22 C21 H21 119.5
C21 C22 C25 120.6(2)
C23 C22 C21 118.4(2)
C23 C22 C25 121.1(2)
C22 C23 H23 119.2
C22 C23 C24 121.7(2)
C24 C23 H23 119.2
C19 C24 C23 118.8(2)
C19 C24 H24 120.6
C23 C24 H24 120.6
C22 C25 H25A 109.5
C22 C25 H25B 109.5
C22 C25 H25C 109.5
H25A C25 H25B 109.5
H25A C25 H25C 109.5
H25B C25 H25C 109.5
N1 C26 H26A 109.5
N1 C26 H26B 109.5
N1 C26 H26C 109.5
H26A C26 H26B 109.5
H26A C26 H26C 109.5
H26B C26 H26C 109.5

loop_
_geom_bond_atom_site_label_1
_geom_bond_atom_site_label_2
_geom_bond_distance
S2 O3 1.4294(16)
S2 O4 1.4269(16)
S2 N2 1.638(2)
S2 C19 1.763(2)
O1 C11 1.238(3)
O2 C13 1.372(2)
O2 C14 1.349(2)
N1 C5 1.386(3)
N1 C8 1.380(3)
N1 C26 1.453(3)
N2 H2 0.848(16)
N2 C8 1.411(3)
C1 H1 0.9300
C1 C2 1.372(3)
C1 C6 1.401(3)
C2 H2A 0.9300
C2 C3 1.398(3)
C3 H3 0.9300
C3 C4 1.381(3)
C4 C5 1.405(3)
C4 C9 1.505(3)
C5 C6 1.409(3)
C6 C7 1.442(3)
C7 C8 1.370(3)
C7 C10 1.476(3)
C9 H9A 0.9600
C9 H9B 0.9600
C9 H9C 0.9600
C10 C11 1.465(3)
C10 C14 1.348(3)
C11 C12 1.464(3)
C12 C13 1.388(3)
C12 C15 1.405(3)
C13 C18 1.387(3)
C14 H14 0.9300
C15 H15 0.9300
C15 C16 1.371(3)
C16 H16 0.9300
C16 C17 1.394(3)
C17 H17 0.9300
C17 C18 1.375(3)
C18 H18 0.9300
C19 C20 1.390(3)
C19 C24 1.381(3)
C20 H20 0.9300
C20 C21 1.377(3)
C21 H21 0.9300
C21 C22 1.393(3)
C22 C23 1.384(3)
C22 C25 1.510(3)
C23 H23 0.9300
C23 C24 1.386(3)
C24 H24 0.9300
C25 H25A 0.9600
C25 H25B 0.9600
C25 H25C 0.9600
C26 H26A 0.9600
C26 H26B 0.9600
C26 H26C 0.9600
